data_1526273
loop_
_publ_author_name
'Popov, V.A.'
'Pautov, L.A.'
'McCammon, C.'
'Sokolova, E.'
'Hawthorne, F.C.'
'Bazhenova, L.F.'

_publ_section_title
;
 Polyakovite-(Ce), (REE, Ca)4 (Mg, Fe(2+)) (Cr(3+), Fe(3+))2 (Ti, Nb)2 Si4
 O22, a new metamict mineral species from the Ilmen mountains, southern
 Ural, Russia: mineral description and crystal chemistry
;
_journal_name_full 'Canadian Mineralogist'
_journal_page_first 1095
_journal_page_last 1104
_journal_volume 39
_journal_year 2001
_chemical_formula_sum 'Ca0.24 Ce1.86 Cr1.28 Fe0.92 La1.23 Mg0.8 Nb0.32 Nd0.35 O22 Pr0.15 Si4 Sm0.01 Th0.12 Ti1.52 Y0.04'
_chemical_name_systematic
;
(Ce1.86 La1.23 Nd0.35 Pr0.15 Sm0.01 Y0.04 Ca0.24 Th0.12) (Mg0.8 Fe0.2) (Cr1.28 
Fe0.72) (Ti1.52 Nb0.32) Si4 O22
;
_space_group_IT_number 12
_symmetry_space_group_name_Hall '-C 2y'
_symmetry_space_group_name_H-M 'C 1 2/m 1'
_cell_angle_alpha 90
_cell_angle_beta 100.539
_cell_angle_gamma 90
_cell_formula_units_Z 2
_cell_length_a 13.398
_cell_length_b 5.6974
_cell_length_c 11.042
_cell_volume 828.659
_citation_journal_id_ASTM CAMIA6
_cod_data_source_file Popov_CAMIA6_2001_920.cif
_cod_data_source_block Ca0.24Ce1.86Cr1.28Fe0.92La1.23Mg0.8Nb0.32Nd0.35O22Pr0.15Si4Sm0.01Th0.12Ti1.52Y0.04
_cod_original_cell_volume 828.6586
_cod_original_formula_sum
;
Ca0.24 Ce1.86 Cr1.28 Fe0.92 La1.23 Mg0.8 Nb0.32 Nd0.35 O22 Pr0.15 Si4 Sm0.01 
Th0.12 Ti1.52 Y0.04
;
_cod_database_code 1526273

loop_
_symmetry_equiv_pos_as_xyz
x,y,z
-x,y,-z
-x,-y,-z
x,-y,z
x+1/2,y+1/2,z
-x+1/2,y+1/2,-z
-x+1/2,-y+1/2,-z
x+1/2,-y+1/2,z

loop_
_atom_site_label
_atom_site_type_symbol
_atom_site_fract_x
_atom_site_fract_y
_atom_site_fract_z
_atom_site_occupancy
_atom_site_U_iso_or_equiv
Nd2 Nd+3 0.07041 0 0.74116 0.0875 0.0
Si1 Si+4 0.2022 0.5 0.7327 1 0.0
Y1 Y+3 0.35606 0 0.7354 0.01 0.0
Ce2 Ce+3 0.07041 0 0.74116 0.465 0.0
Nd1 Nd+3 0.35606 0 0.7354 0.0875 0.0
Nb1 Nb+5 0.25 0.25 0 0.16 0.0
Ti1 Ti+4 0.25 0.25 0 0.76 0.0
Sm2 Sm+3 0.07041 0 0.74116 0.0025 0.0
Mg1 Mg+2 0.5 0 0.5 0.8 0.0
Fe1 Fe+2 0.5 0 0.5 0.2 0.0
La2 La+3 0.07041 0 0.74116 0.3075 0.0
O5 O-2 0.4283 0.2689 0.5915 1 0.0
Fe3 Fe+3 0.5 0 0 0.36 0.0
Ca1 Ca+2 0.35606 0 0.7354 0.06 0.0
Sm1 Sm+3 0.35606 0 0.7354 0.0025 0.0
O4 O-2 0.3495 0 0.9887 1 0.0
Ce1 Ce+3 0.35606 0 0.7354 0.465 0.0
O1 O-2 0.4785 0.252 0.8726 1 0.0
Pr2 Pr+3 0.07041 0 0.74116 0.0375 0.0
Cr1 Cr+3 0 0 0 0.64 0.0
La1 La+3 0.35606 0 0.7354 0.3075 0.0
O8 O-2 0.275 0.5 0.632 1 0.0
Y2 Y+3 0.07041 0 0.74116 0.01 0.0
Fe2 Fe+3 0 0 0 0.36 0.0
O2 O-2 0.1472 0 0.9782 1 0.0
Th1 Th+4 0.35606 0 0.7354 0.03 0.0
Si2 Si+4 0.3582 0.5 0.5452 1 0.0
Cr2 Cr+3 0.5 0 0 0.64 0.0
O3 O-2 0.1888 0 0.5982 1 0.0
O6 O-2 0.2279 0.264 0.8147 1 0.0
Ca2 Ca+2 0.07041 0 0.74116 0.06 0.0
Th2 Th+4 0.07041 0 0.74116 0.03 0.0
Pr1 Pr+3 0.35606 0 0.7354 0.0375 0.0
O7 O-2 0.0869 0.5 0.669 1 0.0
